data_2213778
loop_
_publ_author_name
'Pladzyk, Agnieszka'
'Baranowska, Katarzyna'

_publ_section_title Ammine(2-ethylpyridine-\k<i>N</i>)bis(tri-<i>tert</i>-butoxysilanethiolato-\k<i>S</i>)cobalt(II)
_journal_coeditor_code GK2075
_journal_issue 6
_journal_name_full 'Acta Crystallographica Section E'
_journal_page_first m1594
_journal_page_last m1594
_journal_paper_doi 10.1107/S1600536807025421
_journal_volume 63
_journal_year 2007
_chemical_formula_iupac '[Co (C12 H27 O3 S Si)2 (C7 H9 N) (N H3)]'
_chemical_formula_moiety 'C31 H66 Co1 N2 O6 S2 Si2'
_chemical_formula_sum 'C31 H66 Co N2 O6 S2 Si2'
_chemical_formula_weight 742.09
_chemical_name_systematic
;
Ammine(2-ethylpyridine-\k<i>N</i>)bis(tri-<i>tert</i>-butoxysilanethiolato-
\k<i>S</i>)cobalt(II)
;
_space_group_IT_number 2
_symmetry_cell_setting triclinic
_symmetry_space_group_name_Hall '-P 1'
_symmetry_space_group_name_H-M 'P -1'
_atom_sites_solution_hydrogens geom
_atom_sites_solution_primary direct
_atom_sites_solution_secondary difmap
_audit_conform_dict_name cif_core.dic
_audit_conform_dict_version 2.3
_audit_creation_method 'WinGX routine CIF_UPDATE'
_cell_angle_alpha 78.605(4)
_cell_angle_beta 88.106(3)
_cell_angle_gamma 81.830(4)
_cell_formula_units_Z 2
_cell_length_a 9.6939(4)
_cell_length_b 13.7249(6)
_cell_length_c 16.1266(6)
_cell_measurement_reflns_used 12985
_cell_measurement_temperature 120(2)
_cell_measurement_theta_max 32.3851
_cell_measurement_theta_min 2.179
_cell_volume 2081.94(15)
_computing_cell_refinement
;
CrysAlis RED (Oxford Diffraction, 2005)
;
_computing_data_collection
;
CrysAlis CCD (Oxford Diffraction, 2005)
;
_computing_data_reduction
;
CrysAlis RED
;
_computing_molecular_graphics 'ORTEP-3 for Windows (Farrugia, 1997)'
_computing_publication_material 'WinGX (Farrugia, 1999)'
_computing_structure_refinement 'SHELXL97 (Sheldrick, 1997)'
_computing_structure_solution 'SHELXS97 (Sheldrick, 1997)'
_diffrn_ambient_temperature 120(2)
_diffrn_detector_area_resol_mean 8.1883
_diffrn_measured_fraction_theta_full 0.991
_diffrn_measured_fraction_theta_max 0.991
_diffrn_measurement_device 'KM4CCD, Oxford Diffraction'
_diffrn_measurement_device_type 'Kuma KM-4-CCD \k-geometry'
_diffrn_measurement_method '\w scans'
_diffrn_radiation_monochromator graphite
_diffrn_radiation_type MoK\a
_diffrn_radiation_wavelength 0.71073
_diffrn_reflns_av_R_equivalents 0.0247
_diffrn_reflns_limit_h_max 11
_diffrn_reflns_limit_h_min -11
_diffrn_reflns_limit_k_max 16
_diffrn_reflns_limit_k_min -13
_diffrn_reflns_limit_l_max 19
_diffrn_reflns_limit_l_min -18
_diffrn_reflns_number 13393
_diffrn_reflns_theta_full 25.05
_diffrn_reflns_theta_max 25.05
_diffrn_reflns_theta_min 2.18
_exptl_absorpt_coefficient_mu 0.608
_exptl_absorpt_correction_T_max 0.944
_exptl_absorpt_correction_T_min 0.787
_exptl_absorpt_correction_type analytical
_exptl_absorpt_process_details
;
(CrysAlis RED; Oxford Diffraction, 2005)
;
_exptl_crystal_colour blue
_exptl_crystal_density_diffrn 1.184
_exptl_crystal_density_method 'not measured'
_exptl_crystal_description prism
_exptl_crystal_F_000 802
_exptl_crystal_size_max 0.26
_exptl_crystal_size_mid 0.11
_exptl_crystal_size_min 0.04
_refine_diff_density_max 0.386
_refine_diff_density_min -0.311
_refine_ls_extinction_method none
_refine_ls_goodness_of_fit_ref 1.078
_refine_ls_hydrogen_treatment constr
_refine_ls_matrix_type full
_refine_ls_number_parameters 482
_refine_ls_number_reflns 7322
_refine_ls_number_restraints 0
_refine_ls_restrained_S_all 1.078
_refine_ls_R_factor_all 0.0451
_refine_ls_R_factor_gt 0.0351
_refine_ls_shift/su_max 0.001
_refine_ls_shift/su_mean 0
_refine_ls_structure_factor_coef Fsqd
_refine_ls_weighting_details 'calc w=1/[\s^2^(Fo^2^)+(0.0534P)^2^+0.9644P] where P=(Fo^2^+2Fc^2^)/3'
_refine_ls_weighting_scheme calc
_refine_ls_wR_factor_gt 0.0869
_refine_ls_wR_factor_ref 0.095
_reflns_number_gt 6247
_reflns_number_total 7322
_reflns_threshold_expression I>2\s(I)
_cod_data_source_file gk2075.cif
_cod_data_source_block I
_cod_original_formula_sum 'C31 H66 Co1 N2 O6 S2 Si2'
_cod_database_code 2213778
_cod_database_fobs_code 2213778

loop_
_symmetry_equiv_pos_as_xyz
'x, y, z'
'-x, -y, -z'

loop_
_atom_site_type_symbol
_atom_site_label
_atom_site_fract_x
_atom_site_fract_y
_atom_site_fract_z
_atom_site_U_iso_or_equiv
_atom_site_adp_type
_atom_site_calc_flag
_atom_site_refinement_flags
_atom_site_occupancy
_atom_site_disorder_assembly
_atom_site_disorder_group
Co Co1 0.56482(3) 0.444200(19) 0.684482(17) 0.02391(9) Uani d . 1 . .
S S1 0.74076(6) 0.39705(4) 0.78226(3) 0.02890(13) Uani d . 1 B .
S S2 0.58041(6) 0.58892(4) 0.58700(3) 0.02917(13) Uani d . 1 B .
Si Si1 0.72768(6) 0.24453(4) 0.81741(3) 0.02232(13) Uani d . 1 . .
Si Si2 0.56792(6) 0.69859(4) 0.66132(3) 0.02210(13) Uani d . 1 . .
O O1 0.82101(15) 0.19001(11) 0.90026(9) 0.0288(3) Uani d . 1 A .
O O2 0.78130(14) 0.18079(10) 0.74373(9) 0.0251(3) Uani d . 1 B .
O O3 0.56257(15) 0.23304(10) 0.83043(10) 0.0288(3) Uani d . 1 B .
O O4 0.67436(16) 0.65534(10) 0.73988(9) 0.0292(3) Uani d . 1 B .
O O5 0.60382(15) 0.80487(10) 0.60540(9) 0.0270(3) Uani d . 1 B .
O O6 0.41524(15) 0.72489(10) 0.70317(9) 0.0267(3) Uani d . 1 B .
C C1 0.8376(2) 0.21322(18) 0.98232(14) 0.0361(5) Uani d . 1 . .
C C2 0.9411(5) 0.2897(4) 0.9685(3) 0.0587(14) Uani d P 0.660(5) A 1
H H2A 1.0288 0.26 0.946 0.088 Uiso calc PR 0.660(5) A 1
H H2B 0.9585 0.3082 1.0224 0.088 Uiso calc PR 0.660(5) A 1
H H2C 0.9021 0.3496 0.9281 0.088 Uiso calc PR 0.660(5) A 1
C C3 0.8864(7) 0.1205(4) 1.0388(3) 0.0640(17) Uani d P 0.660(5) A 1
H H3A 0.8173 0.0742 1.0419 0.096 Uiso calc PR 0.660(5) A 1
H H3B 0.9 0.1337 1.0953 0.096 Uiso calc PR 0.660(5) A 1
H H3C 0.975 0.0904 1.0176 0.096 Uiso calc PR 0.660(5) A 1
C C4 0.6966(4) 0.2650(3) 1.0095(2) 0.0449(12) Uani d P 0.660(5) A 1
H H4A 0.6648 0.3241 0.9662 0.067 Uiso calc PR 0.660(5) A 1
H H4B 0.7075 0.2857 1.0634 0.067 Uiso calc PR 0.660(5) A 1
H H4C 0.6279 0.218 1.0162 0.067 Uiso calc PR 0.660(5) A 1
C C2A 0.9997(8) 0.1834(7) 1.0065(5) 0.051(2) Uani d P 0.340(5) A 2
H H2D 1.0118 0.1848 1.0663 0.077 Uiso calc PR 0.340(5) A 2
H H2E 1.0539 0.2313 0.9715 0.077 Uiso calc PR 0.340(5) A 2
H H2F 1.0323 0.1157 0.9965 0.077 Uiso calc PR 0.340(5) A 2
C C3A 0.7689(12) 0.1315(7) 1.0487(4) 0.051(3) Uani d P 0.340(5) A 2
H H3D 0.8001 0.0647 1.0366 0.076 Uiso calc PR 0.340(5) A 2
H H3E 0.6672 0.1461 1.0444 0.076 Uiso calc PR 0.340(5) A 2
H H3F 0.7973 0.1336 1.1061 0.076 Uiso calc PR 0.340(5) A 2
C C4A 0.7904(10) 0.3121(6) 0.9995(5) 0.047(2) Uani d P 0.340(5) A 2
H H4D 0.8098 0.3129 1.0586 0.071 Uiso calc PR 0.340(5) A 2
H H4E 0.6899 0.3289 0.9894 0.071 Uiso calc PR 0.340(5) A 2
H H4F 0.8396 0.3615 0.9622 0.071 Uiso calc PR 0.340(5) A 2
C C5 0.9195(2) 0.13754(17) 0.72242(13) 0.0309(5) Uani d . 1 . .
C C6 0.9139(2) 0.13352(18) 0.62931(14) 0.0357(5) Uani d . 1 B .
H H6A 0.8348 0.1003 0.6193 0.054 Uiso calc R 1 . .
H H6B 1.0006 0.0958 0.6128 0.054 Uiso calc R 1 . .
H H6C 0.9028 0.2019 0.5957 0.054 Uiso calc R 1 . .
C C7 1.0277(3) 0.2022(3) 0.7361(2) 0.0624(9) Uani d . 1 B .
H H7A 1.0033 0.2701 0.7027 0.094 Uiso calc R 1 . .
H H7B 1.1194 0.1731 0.7183 0.094 Uiso calc R 1 . .
H H7C 1.0303 0.2054 0.7962 0.094 Uiso calc R 1 . .
C C8 0.9478(4) 0.0324(2) 0.77527(19) 0.0713(11) Uani d . 1 B .
H H8A 0.9412 0.0358 0.8354 0.107 Uiso calc R 1 . .
H H8B 1.0415 0.0015 0.7626 0.107 Uiso calc R 1 . .
H H8C 0.8789 -0.0079 0.7619 0.107 Uiso calc R 1 . .
C C9 0.4871(2) 0.14759(16) 0.84083(14) 0.0306(5) Uani d . 1 . .
C C10 0.5736(3) 0.05220(17) 0.88649(17) 0.0406(6) Uani d . 1 B .
H H10A 0.6591 0.0384 0.8542 0.061 Uiso calc R 1 . .
H H10B 0.5197 -0.004 0.8918 0.061 Uiso calc R 1 . .
H H10C 0.5977 0.0607 0.9429 0.061 Uiso calc R 1 . .
C C11 0.4473(3) 0.1358(2) 0.75355(17) 0.0471(6) Uani d . 1 B .
H H11A 0.3952 0.1988 0.7239 0.071 Uiso calc R 1 . .
H H11B 0.3891 0.082 0.759 0.071 Uiso calc R 1 . .
H H11C 0.5318 0.1188 0.7214 0.071 Uiso calc R 1 . .
C C12 0.3577(3) 0.1741(2) 0.89199(19) 0.0470(6) Uani d . 1 B .
H H12A 0.3853 0.184 0.9473 0.071 Uiso calc R 1 . .
H H12B 0.3007 0.1194 0.8999 0.071 Uiso calc R 1 . .
H H12C 0.3035 0.236 0.8618 0.071 Uiso calc R 1 . .
C C13 0.6934(2) 0.68762(16) 0.81831(13) 0.0315(5) Uani d . 1 . .
C C14 0.8372(3) 0.6369(2) 0.84889(17) 0.0460(6) Uani d . 1 B .
H H14A 0.8417 0.564 0.8549 0.069 Uiso calc R 1 . .
H H14B 0.8553 0.6529 0.9038 0.069 Uiso calc R 1 . .
H H14C 0.9076 0.6608 0.8078 0.069 Uiso calc R 1 . .
C C15 0.6850(3) 0.80104(19) 0.80386(17) 0.0537(7) Uani d . 1 B .
H H15A 0.755 0.8232 0.7617 0.081 Uiso calc R 1 . .
H H15B 0.7027 0.821 0.8572 0.081 Uiso calc R 1 . .
H H15C 0.5919 0.8321 0.7834 0.081 Uiso calc R 1 . .
C C16 0.5838(3) 0.6502(2) 0.88057(16) 0.0526(7) Uani d . 1 B .
H H16A 0.491 0.678 0.8576 0.079 Uiso calc R 1 . .
H H16B 0.595 0.6716 0.9342 0.079 Uiso calc R 1 . .
H H16C 0.5943 0.5768 0.8903 0.079 Uiso calc R 1 . .
C C17 0.7164(2) 0.82932(17) 0.54831(14) 0.0324(5) Uani d . 1 . .
C C18 0.6719(3) 0.82716(18) 0.45958(14) 0.0353(5) Uani d . 1 B .
H H18A 0.6582 0.7587 0.4562 0.053 Uiso calc R 1 . .
H H18B 0.7443 0.8491 0.4192 0.053 Uiso calc R 1 . .
H H18C 0.5845 0.8723 0.446 0.053 Uiso calc R 1 . .
C C19 0.7370(3) 0.9354(2) 0.55490(17) 0.0538(8) Uani d . 1 B .
H H19A 0.6499 0.9807 0.5406 0.081 Uiso calc R 1 . .
H H19B 0.8106 0.9576 0.5155 0.081 Uiso calc R 1 . .
H H19C 0.7639 0.9362 0.6128 0.081 Uiso calc R 1 . .
C C20 0.8493(3) 0.7557(2) 0.57218(17) 0.0497(7) Uani d . 1 B .
H H20A 0.8756 0.7566 0.6302 0.075 Uiso calc R 1 . .
H H20B 0.9247 0.7754 0.5333 0.075 Uiso calc R 1 . .
H H20C 0.8327 0.6879 0.5684 0.075 Uiso calc R 1 . .
C C21 0.2913(2) 0.79131(16) 0.67126(13) 0.0281(4) Uani d . 1 . .
C C22 0.1732(2) 0.75394(18) 0.72733(15) 0.0366(5) Uani d . 1 B .
H H22A 0.1611 0.6868 0.7191 0.055 Uiso calc R 1 . .
H H22B 0.0869 0.7999 0.7124 0.055 Uiso calc R 1 . .
H H22C 0.1955 0.751 0.7867 0.055 Uiso calc R 1 . .
C C23 0.3091(3) 0.89734(16) 0.68011(16) 0.0384(5) Uani d . 1 B .
H H23A 0.3248 0.8984 0.7396 0.058 Uiso calc R 1 . .
H H23B 0.2247 0.9433 0.6603 0.058 Uiso calc R 1 . .
H H23C 0.3892 0.9185 0.6461 0.058 Uiso calc R 1 . .
C C24 0.2664(2) 0.78670(19) 0.57969(14) 0.0376(5) Uani d . 1 B .
H H24A 0.3441 0.8102 0.5446 0.056 Uiso calc R 1 . .
H H24B 0.1794 0.8296 0.5601 0.056 Uiso calc R 1 . .
H H24C 0.2596 0.7173 0.5753 0.056 Uiso calc R 1 . .
N N1 0.5957(2) 0.33782(13) 0.60817(12) 0.0359(4) Uani d . 1 B .
H H1A 0.5776 0.2776 0.6384 0.043 Uiso calc R 1 . .
H H1B 0.6856 0.332 0.5896 0.043 Uiso calc R 1 . .
H H1C 0.5375 0.3572 0.563 0.043 Uiso calc R 1 . .
N N2 0.3802(2) 0.44899(16) 0.75423(15) 0.0262(7) Uani d P 0.736(5) B 1
C C25 0.3889(6) 0.4540(3) 0.8362(3) 0.0312(9) Uani d P 0.736(5) B 1
H H25 0.479 0.4512 0.8588 0.037 Uiso calc PR 0.736(5) B 1
C C26 0.2760(6) 0.4629(4) 0.8896(4) 0.0490(13) Uani d P 0.736(5) B 1
H H26 0.2875 0.4662 0.9472 0.059 Uiso calc PR 0.736(5) B 1
C C27 0.1466(4) 0.4668(3) 0.8566(3) 0.0498(11) Uani d P 0.736(5) B 1
H H27 0.0657 0.473 0.891 0.06 Uiso calc PR 0.736(5) B 1
C C28 0.1354(6) 0.4615(5) 0.7723(4) 0.0406(13) Uani d P 0.736(5) B 1
H H28 0.0461 0.4634 0.7491 0.049 Uiso calc PR 0.736(5) B 1
C C29 0.2525(4) 0.4534(2) 0.7215(3) 0.0328(9) Uani d P 0.736(5) B 1
C C30 0.2485(5) 0.4491(4) 0.6297(4) 0.0450(12) Uani d P 0.736(5) B 1
H H30A 0.3227 0.4855 0.6 0.059 Uiso calc PR 0.736(5) B 1
H H30B 0.2708 0.3781 0.6239 0.059 Uiso calc PR 0.736(5) B 1
C C31 0.1151(5) 0.4913(6) 0.5867(4) 0.0664(15) Uani d P 0.736(5) B 1
H H31A 0.0418 0.4526 0.6124 0.1 Uiso calc PR 0.736(5) B 1
H H31B 0.1242 0.488 0.5266 0.1 Uiso calc PR 0.736(5) B 1
H H31C 0.0908 0.5614 0.5926 0.1 Uiso calc PR 0.736(5) B 1
N N2A 0.3486(7) 0.4540(4) 0.6852(4) 0.0206(18) Uiso d P 0.264(5) B 2
C C25A 0.2872(14) 0.4509(10) 0.6126(9) 0.031(3) Uiso d P 0.264(5) B 2
H H25A 0.3442 0.4423 0.5648 0.037 Uiso calc PR 0.264(5) B 2
C C26A 0.149(2) 0.4594(11) 0.6048(11) 0.051(4) Uiso d P 0.264(5) B 2
H H26A 0.1109 0.4588 0.5516 0.062 Uiso calc PR 0.264(5) B 2
C C27A 0.0581(10) 0.4694(7) 0.6754(6) 0.040(2) Uiso d P 0.264(5) B 2
H H27A -0.0405 0.4776 0.6706 0.048 Uiso calc PR 0.264(5) B 2
C C28A 0.1219(19) 0.4662(14) 0.7485(10) 0.029(4) Uiso d P 0.264(5) B 2
H H28A 0.0676 0.4666 0.7986 0.035 Uiso calc PR 0.264(5) B 2
C C29A 0.2690(11) 0.4623(7) 0.7529(6) 0.020(3) Uiso d P 0.264(5) B 2
C C30A 0.3392(15) 0.4674(12) 0.8331(11) 0.042(4) Uiso d P 0.264(5) B 2
H H30C 0.4009 0.403 0.8508 0.055 Uiso calc PR 0.264(5) B 2
H H30D 0.4001 0.5206 0.8194 0.055 Uiso calc PR 0.264(5) B 2
C C31A 0.2567(19) 0.4856(13) 0.9038(11) 0.046(5) Uiso d P 0.264(5) B 2
H H31D 0.1969 0.5503 0.8889 0.069 Uiso calc PR 0.264(5) B 2
H H31E 0.3174 0.4872 0.9508 0.069 Uiso calc PR 0.264(5) B 2
H H31F 0.1986 0.4321 0.9208 0.069 Uiso calc PR 0.264(5) B 2

loop_
_atom_site_aniso_label
_atom_site_aniso_U_11
_atom_site_aniso_U_22
_atom_site_aniso_U_33
_atom_site_aniso_U_12
_atom_site_aniso_U_13
_atom_site_aniso_U_23
Co1 0.02190(15) 0.01971(15) 0.03067(17) -0.00157(10) -0.00152(11) -0.00691(11)
S1 0.0379(3) 0.0223(3) 0.0276(3) -0.0090(2) -0.0064(2) -0.0031(2)
S2 0.0435(3) 0.0208(2) 0.0240(3) -0.0019(2) -0.0099(2) -0.0064(2)
Si1 0.0244(3) 0.0205(3) 0.0218(3) -0.0026(2) -0.0007(2) -0.0038(2)
Si2 0.0280(3) 0.0184(3) 0.0206(3) -0.0045(2) -0.0045(2) -0.0038(2)
O1 0.0353(8) 0.0297(8) 0.0192(7) 0.0039(6) -0.0014(6) -0.0052(6)
O2 0.0241(7) 0.0270(7) 0.0245(7) -0.0018(6) -0.0008(6) -0.0072(6)
O3 0.0263(8) 0.0215(7) 0.0388(9) -0.0037(6) 0.0028(6) -0.0062(6)
O4 0.0370(8) 0.0263(7) 0.0256(8) -0.0024(6) -0.0095(6) -0.0077(6)
O5 0.0337(8) 0.0227(7) 0.0258(7) -0.0078(6) 0.0021(6) -0.0050(6)
O6 0.0288(8) 0.0256(7) 0.0247(7) -0.0037(6) -0.0031(6) -0.0017(6)
C1 0.0408(13) 0.0453(13) 0.0243(11) -0.0008(10) -0.0040(10) -0.0147(10)
C2 0.052(3) 0.084(3) 0.049(3) -0.010(2) -0.019(2) -0.032(2)
C3 0.097(5) 0.060(3) 0.025(2) 0.029(3) -0.021(2) -0.0079(19)
C4 0.048(2) 0.060(3) 0.0267(19) 0.008(2) -0.0018(17) -0.0206(18)
C2A 0.045(5) 0.073(6) 0.044(5) -0.013(4) -0.009(4) -0.025(4)
C3A 0.078(7) 0.060(5) 0.018(4) -0.033(5) 0.000(4) -0.004(3)
C4A 0.070(6) 0.046(4) 0.023(4) 0.002(4) -0.004(4) -0.007(3)
C5 0.0271(11) 0.0400(12) 0.0243(11) 0.0043(9) 0.0007(9) -0.0094(9)
C6 0.0371(12) 0.0437(13) 0.0288(12) -0.0053(10) 0.0037(10) -0.0135(10)
C7 0.0280(13) 0.114(3) 0.0615(18) -0.0116(15) 0.0048(12) -0.0553(19)
C8 0.077(2) 0.0646(19) 0.0452(17) 0.0444(17) 0.0192(15) 0.0118(14)
C9 0.0294(11) 0.0270(11) 0.0372(12) -0.0096(9) 0.0029(9) -0.0070(9)
C10 0.0467(14) 0.0264(11) 0.0468(15) -0.0097(10) 0.0034(11) -0.0003(10)
C11 0.0474(15) 0.0544(16) 0.0437(15) -0.0214(12) -0.0039(12) -0.0089(12)
C12 0.0364(13) 0.0441(14) 0.0630(18) -0.0132(11) 0.0158(12) -0.0131(13)
C13 0.0413(13) 0.0319(11) 0.0241(11) -0.0065(9) -0.0114(9) -0.0093(9)
C14 0.0458(15) 0.0498(15) 0.0453(15) -0.0065(12) -0.0207(12) -0.0133(12)
C15 0.089(2) 0.0349(13) 0.0416(15) -0.0073(13) -0.0243(14) -0.0144(11)
C16 0.0556(17) 0.079(2) 0.0275(13) -0.0196(15) -0.0058(11) -0.0134(13)
C17 0.0364(12) 0.0371(12) 0.0266(11) -0.0181(10) 0.0026(9) -0.0042(9)
C18 0.0405(13) 0.0389(12) 0.0277(12) -0.0119(10) 0.0010(10) -0.0052(10)
C19 0.085(2) 0.0494(16) 0.0372(14) -0.0435(15) 0.0105(14) -0.0105(12)
C20 0.0303(13) 0.0724(19) 0.0436(15) -0.0147(12) -0.0009(11) 0.0009(13)
C21 0.0276(11) 0.0297(11) 0.0257(11) -0.0006(9) -0.0027(8) -0.0044(9)
C22 0.0326(12) 0.0446(13) 0.0330(12) -0.0068(10) 0.0025(10) -0.0079(10)
C23 0.0399(13) 0.0273(11) 0.0465(14) 0.0006(10) 0.0004(11) -0.0076(10)
C24 0.0344(12) 0.0472(14) 0.0279(12) 0.0034(10) -0.0069(9) -0.0044(10)
N1 0.0492(12) 0.0247(9) 0.0327(10) 0.0067(8) -0.0174(9) -0.0085(8)
N2 0.0260(14) 0.0200(12) 0.0311(15) 0.0000(9) -0.0013(10) -0.0031(10)
C25 0.036(2) 0.0311(19) 0.0241(18) 0.0022(19) 0.0007(18) -0.0054(13)
C26 0.053(3) 0.045(3) 0.039(3) 0.015(2) 0.001(2) 0.000(2)
C27 0.042(2) 0.043(2) 0.054(2) 0.0097(16) 0.0165(17) 0.0024(17)
C28 0.024(2) 0.038(2) 0.056(4) 0.0007(15) -0.002(3) -0.004(3)
C29 0.0278(19) 0.0229(16) 0.048(2) 0.0002(12) -0.0069(17) -0.0090(16)
C30 0.026(3) 0.060(3) 0.053(3) 0.009(2) -0.015(2) -0.028(2)
C31 0.038(3) 0.092(4) 0.068(3) 0.004(3) -0.017(2) -0.020(3)

loop_
_atom_type_symbol
_atom_type_description
_atom_type_scat_dispersion_real
_atom_type_scat_dispersion_imag
_atom_type_scat_source
C C 0.0033 0.0016 'International Tables Vol C Tables 4.2.6.8 and 6.1.1.4'
H H 0 0 'International Tables Vol C Tables 4.2.6.8 and 6.1.1.4'
N N 0.0061 0.0033 'International Tables Vol C Tables 4.2.6.8 and 6.1.1.4'
O O 0.0106 0.006 'International Tables Vol C Tables 4.2.6.8 and 6.1.1.4'
Si Si 0.0817 0.0704 'International Tables Vol C Tables 4.2.6.8 and 6.1.1.4'
S S 0.1246 0.1234 'International Tables Vol C Tables 4.2.6.8 and 6.1.1.4'
Co Co 0.3494 0.9721 'International Tables Vol C Tables 4.2.6.8 and 6.1.1.4'

loop_
_geom_angle_atom_site_label_1
_geom_angle_atom_site_label_2
_geom_angle_atom_site_label_3
_geom_angle
N1 Co1 N2A 94.65(18)
N1 Co1 N2 116.09(9)
N2A Co1 N2 32.07(18)
N1 Co1 S1 104.82(5)
N2A Co1 S1 136.83(17)
N2 Co1 S1 105.70(7)
N1 Co1 S2 101.12(6)
N2A Co1 S2 97.03(17)
N2 Co1 S2 113.31(6)
S1 Co1 S2 115.85(2)
Si1 S1 Co1 100.10(3)
Si2 S2 Co1 103.26(3)
O1 Si1 O3 112.92(8)
O1 Si1 O2 105.15(7)
O3 Si1 O2 104.91(8)
O1 Si1 S1 113.09(6)
O3 Si1 S1 107.06(6)
O2 Si1 S1 113.54(6)
O4 Si2 O6 106.16(8)
O4 Si2 O5 112.39(8)
O6 Si2 O5 105.35(7)
O4 Si2 S2 107.19(6)
O6 Si2 S2 114.89(6)
O5 Si2 S2 110.89(6)
C1 O1 Si1 134.13(13)
C5 O2 Si1 130.97(13)
C9 O3 Si1 132.79(13)
C13 O4 Si2 132.73(13)
C17 O5 Si2 132.12(13)
C21 O6 Si2 132.54(13)
C3 C1 O1 107.3(2)
C3 C1 C4A 130.5(4)
O1 C1 C4A 121.5(3)
C3 C1 C2 114.2(4)
O1 C1 C2 105.0(2)
C4A C1 C2 62.1(4)
C3 C1 C4 113.2(3)
O1 C1 C4 108.3(2)
C2 C1 C4 108.3(3)
O1 C1 C3A 106.4(3)
C4A C1 C3A 109.6(5)
C2 C1 C3A 146.3(4)
O1 C1 C2A 107.3(3)
C4A C1 C2A 108.7(5)
C4 C1 C2A 144.1(3)
C3A C1 C2A 101.4(5)
C1 C2 H2A 109.5
C1 C2 H2B 109.5
C1 C2 H2C 109.5
C1 C3 H3A 109.5
C1 C3 H3B 109.5
C1 C3 H3C 109.5
C1 C4 H4A 109.5
C1 C4 H4B 109.5
C1 C4 H4C 109.5
C1 C2A H2D 109.5
C1 C2A H2E 109.5
H2D C2A H2E 109.5
C1 C2A H2F 109.5
H2D C2A H2F 109.5
H2E C2A H2F 109.5
C1 C3A H3D 109.5
C1 C3A H3E 109.5
H3D C3A H3E 109.5
C1 C3A H3F 109.5
H3D C3A H3F 109.5
H3E C3A H3F 109.5
C1 C4A H4D 109.5
C1 C4A H4E 109.5
H4D C4A H4E 109.5
C1 C4A H4F 109.5
H4D C4A H4F 109.5
H4E C4A H4F 109.5
O2 C5 C7 111.27(18)
O2 C5 C8 107.68(19)
C7 C5 C8 112.2(3)
O2 C5 C6 105.45(17)
C7 C5 C6 109.6(2)
C8 C5 C6 110.4(2)
C5 C6 H6A 109.5
C5 C6 H6B 109.5
H6A C6 H6B 109.5
C5 C6 H6C 109.5
H6A C6 H6C 109.5
H6B C6 H6C 109.5
C5 C7 H7A 109.5
C5 C7 H7B 109.5
H7A C7 H7B 109.5
C5 C7 H7C 109.5
H7A C7 H7C 109.5
H7B C7 H7C 109.5
C5 C8 H8A 109.5
C5 C8 H8B 109.5
H8A C8 H8B 109.5
C5 C8 H8C 109.5
H8A C8 H8C 109.5
H8B C8 H8C 109.5
O3 C9 C11 107.79(18)
O3 C9 C10 111.75(18)
C11 C9 C10 110.4(2)
O3 C9 C12 105.68(17)
C11 C9 C12 110.5(2)
C10 C9 C12 110.6(2)
C9 C10 H10A 109.5
C9 C10 H10B 109.5
H10A C10 H10B 109.5
C9 C10 H10C 109.5
H10A C10 H10C 109.5
H10B C10 H10C 109.5
C9 C11 H11A 109.5
C9 C11 H11B 109.5
H11A C11 H11B 109.5
C9 C11 H11C 109.5
H11A C11 H11C 109.5
H11B C11 H11C 109.5
C9 C12 H12A 109.5
C9 C12 H12B 109.5
H12A C12 H12B 109.5
C9 C12 H12C 109.5
H12A C12 H12C 109.5
H12B C12 H12C 109.5
O4 C13 C16 108.31(18)
O4 C13 C14 105.12(18)
C16 C13 C14 110.0(2)
O4 C13 C15 110.79(18)
C16 C13 C15 111.4(2)
C14 C13 C15 111.0(2)
C13 C14 H14A 109.5
C13 C14 H14B 109.5
H14A C14 H14B 109.5
C13 C14 H14C 109.5
H14A C14 H14C 109.5
H14B C14 H14C 109.5
C13 C15 H15A 109.5
C13 C15 H15B 109.5
H15A C15 H15B 109.5
C13 C15 H15C 109.5
H15A C15 H15C 109.5
H15B C15 H15C 109.5
C13 C16 H16A 109.5
C13 C16 H16B 109.5
H16A C16 H16B 109.5
C13 C16 H16C 109.5
H16A C16 H16C 109.5
H16B C16 H16C 109.5
O5 C17 C18 108.30(17)
O5 C17 C19 105.48(18)
C18 C17 C19 110.2(2)
O5 C17 C20 111.37(18)
C18 C17 C20 110.3(2)
C19 C17 C20 111.1(2)
C17 C18 H18A 109.5
C17 C18 H18B 109.5
H18A C18 H18B 109.5
C17 C18 H18C 109.5
H18A C18 H18C 109.5
H18B C18 H18C 109.5
C17 C19 H19A 109.5
C17 C19 H19B 109.5
H19A C19 H19B 109.5
C17 C19 H19C 109.5
H19A C19 H19C 109.5
H19B C19 H19C 109.5
C17 C20 H20A 109.5
C17 C20 H20B 109.5
H20A C20 H20B 109.5
C17 C20 H20C 109.5
H20A C20 H20C 109.5
H20B C20 H20C 109.5
O6 C21 C22 105.35(17)
O6 C21 C24 110.69(17)
C22 C21 C24 110.61(18)
O6 C21 C23 108.24(17)
C22 C21 C23 110.73(18)
C24 C21 C23 111.06(19)
C21 C22 H22A 109.5
C21 C22 H22B 109.5
H22A C22 H22B 109.5
C21 C22 H22C 109.5
H22A C22 H22C 109.5
H22B C22 H22C 109.5
C21 C23 H23A 109.5
C21 C23 H23B 109.5
H23A C23 H23B 109.5
C21 C23 H23C 109.5
H23A C23 H23C 109.5
H23B C23 H23C 109.5
C21 C24 H24A 109.5
C21 C24 H24B 109.5
H24A C24 H24B 109.5
C21 C24 H24C 109.5
H24A C24 H24C 109.5
H24B C24 H24C 109.5
Co1 N1 H1A 109.5
Co1 N1 H1B 109.5
H1A N1 H1B 109.5
Co1 N1 H1C 109.5
H1A N1 H1C 109.5
H1B N1 H1C 109.5
C25 N2 C29 118.2(4)
C25 N2 Co1 117.2(3)
C29 N2 Co1 124.5(2)
N2 C25 C26 124.4(5)
N2 C25 H25 117.8
C26 C25 H25 117.8
C27 C26 C25 117.5(5)
C27 C26 H26 121.3
C25 C26 H26 121.3
C26 C27 C28 119.1(4)
C26 C27 H27 120.5
C28 C27 H27 120.5
C29 C28 C27 120.9(5)
C29 C28 H28 119.6
C27 C28 H28 119.6
N2 C29 C28 120.1(5)
N2 C29 C30 116.0(4)
C28 C29 C30 123.9(5)
C31 C30 C29 115.6(4)
C31 C30 H30A 108.4
C29 C30 H30A 108.4
C31 C30 H30B 108.4
C29 C30 H30B 108.4
H30A C30 H30B 107.5
C29A N2A C25A 118.7(9)
C29A N2A Co1 124.1(6)
C25A N2A Co1 117.2(7)
C26A C25A N2A 122.5(13)
C26A C25A H25A 118.7
N2A C25A H25A 118.7
C25A C26A C27A 121.3(15)
C25A C26A H26A 119.3
C27A C26A H26A 119.3
C28A C27A C26A 115.1(13)
C28A C27A H27A 122.4
C26A C27A H27A 122.4
C27A C28A C29A 121.6(15)
C27A C28A H28A 119.2
C29A C28A H28A 119.2
N2A C29A C28A 120.5(11)
N2A C29A C30A 117.9(10)
C28A C29A C30A 121.6(11)
C31A C30A C29A 119.3(13)
C31A C30A H30C 107.5
C29A C30A H30C 107.5
C31A C30A H30D 107.5
C29A C30A H30D 107.5
H30C C30A H30D 107
C30A C31A H31D 109.5
C30A C31A H31E 109.5
H31D C31A H31E 109.5
C30A C31A H31F 109.5
H31D C31A H31F 109.5
H31E C31A H31F 109.5

loop_
_geom_bond_atom_site_label_1
_geom_bond_atom_site_label_2
_geom_bond_distance
Co1 N1 2.0730(17)
Co1 N2A 2.081(6)
Co1 N2 2.082(2)
Co1 S1 2.2967(6)
Co1 S2 2.2968(6)
S1 Si1 2.0787(7)
S2 Si2 2.0899(7)
Si1 O1 1.6298(15)
Si1 O3 1.6332(15)
Si1 O2 1.6395(14)
Si2 O4 1.6240(15)
Si2 O6 1.6293(15)
Si2 O5 1.6328(14)
O1 C1 1.440(2)
O2 C5 1.446(2)
O3 C9 1.448(2)
O4 C13 1.446(2)
O5 C17 1.438(3)
O6 C21 1.444(2)
C1 C3 1.440(5)
C1 C4A 1.447(8)
C1 C2 1.532(5)
C1 C4 1.540(4)
C1 C3A 1.593(8)
C1 C2A 1.608(8)
C2 H2A 0.98
C2 H2B 0.98
C2 H2C 0.98
C3 H3A 0.98
C3 H3B 0.98
C3 H3C 0.98
C4 H4A 0.98
C4 H4B 0.98
C4 H4C 0.98
C2A H2D 0.98
C2A H2E 0.98
C2A H2F 0.98
C3A H3D 0.98
C3A H3E 0.98
C3A H3F 0.98
C4A H4D 0.98
C4A H4E 0.98
C4A H4F 0.98
C5 C7 1.514(4)
C5 C8 1.516(4)
C5 C6 1.516(3)
C6 H6A 0.98
C6 H6B 0.98
C6 H6C 0.98
C7 H7A 0.98
C7 H7B 0.98
C7 H7C 0.98
C8 H8A 0.98
C8 H8B 0.98
C8 H8C 0.98
C9 C11 1.517(3)
C9 C10 1.519(3)
C9 C12 1.519(3)
C10 H10A 0.98
C10 H10B 0.98
C10 H10C 0.98
C11 H11A 0.98
C11 H11B 0.98
C11 H11C 0.98
C12 H12A 0.98
C12 H12B 0.98
C12 H12C 0.98
C13 C16 1.511(4)
C13 C14 1.518(3)
C13 C15 1.519(3)
C14 H14A 0.98
C14 H14B 0.98
C14 H14C 0.98
C15 H15A 0.98
C15 H15B 0.98
C15 H15C 0.98
C16 H16A 0.98
C16 H16B 0.98
C16 H16C 0.98
C17 C18 1.515(3)
C17 C19 1.522(3)
C17 C20 1.529(4)
C18 H18A 0.98
C18 H18B 0.98
C18 H18C 0.98
C19 H19A 0.98
C19 H19B 0.98
C19 H19C 0.98
C20 H20A 0.98
C20 H20B 0.98
C20 H20C 0.98
C21 C22 1.518(3)
C21 C24 1.519(3)
C21 C23 1.524(3)
C22 H22A 0.98
C22 H22B 0.98
C22 H22C 0.98
C23 H23A 0.98
C23 H23B 0.98
C23 H23C 0.98
C24 H24A 0.98
C24 H24B 0.98
C24 H24C 0.98
N1 H1A 0.91
N1 H1B 0.91
N1 H1C 0.91
N2 C25 1.343(5)
N2 C29 1.350(5)
C25 C26 1.377(7)
C25 H25 0.95
C26 C27 1.369(7)
C26 H26 0.95
C27 C28 1.384(8)
C27 H27 0.95
C28 C29 1.382(7)
C28 H28 0.95
C29 C30 1.496(7)
C30 C31 1.475(6)
C30 H30A 0.99
C30 H30B 0.99
C31 H31A 0.98
C31 H31B 0.98
C31 H31C 0.98
N2A C29A 1.330(12)
N2A C25A 1.343(17)
C25A C26A 1.33(2)
C25A H25A 0.95
C26A C27A 1.434(19)
C26A H26A 0.95
C27A C28A 1.340(19)
C27A H27A 0.95
C28A C29A 1.42(2)
C28A H28A 0.95
C29A C30A 1.50(2)
C30A C31A 1.41(2)
C30A H30C 0.99
C30A H30D 0.99
C31A H31D 0.98
C31A H31E 0.98
C31A H31F 0.98

loop_
_geom_hbond_atom_site_label_D
_geom_hbond_atom_site_label_H
_geom_hbond_atom_site_label_A
_geom_hbond_site_symmetry_A
_geom_hbond_distance_DH
_geom_hbond_distance_HA
_geom_hbond_distance_DA
_geom_hbond_angle_DHA
N1 H1C S2 2_666 0.91 2.63 3.5283(19) 168
